data_7120540
loop_
_publ_author_name
'Swamy, V.S.V.S.N.'
'Parvin, Nasrina'
'Vipin Raj, K.'
'Vanka, Kumar'
'Sen, Sakya Singha'

_publ_section_title
;
 C(sp3)--F, C(sp2)--F and C(sp3)--H bond activation at silicon(II) center
;
_journal_name_full 'Chem. Commun.'
_journal_paper_doi 10.1039/C7CC05145J
_journal_year 2017
_chemical_formula_moiety 'C28 H41 F8 N3 Si3'
_chemical_formula_sum 'C28 H41 F8 N3 Si3'
_chemical_formula_weight 655.91
_space_group_crystal_system triclinic
_space_group_IT_number 2
_space_group_name_Hall '-P 1'
_space_group_name_H-M_alt 'P -1'
_symmetry_space_group_name_Hall '-P 1'
_symmetry_space_group_name_H-M 'P -1'
_atom_sites_solution_hydrogens geom
_audit_creation_method SHELXL-2014/7
_audit_update_record
;
2017-06-26 deposited with the CCDC.
2017-08-10 downloaded from the CCDC.
;
_cell_angle_alpha 99.448(6)
_cell_angle_beta 91.554(6)
_cell_angle_gamma 94.467(6)
_cell_formula_units_Z 2
_cell_length_a 9.658(2)
_cell_length_b 9.771(2)
_cell_length_c 17.351(4)
_cell_measurement_reflns_used 9825
_cell_measurement_temperature 296(2)
_cell_measurement_theta_max 26.36
_cell_measurement_theta_min 2.38
_cell_volume 1608.9(6)
_computing_cell_refinement 'Bruker SAINT'
_computing_data_collection 'Bruker APEX2'
_computing_data_reduction 'Bruker SAINT'
_computing_molecular_graphics 'Bruker SHELXTL'
_computing_publication_material 'Bruker SHELXTL'
_computing_structure_refinement 'SHELXL-2014/7 (Sheldrick, 2014)'
_computing_structure_solution 'SHELXS-97 (Sheldrick 2008)'
_diffrn_ambient_temperature 296(2)
_diffrn_measured_fraction_theta_full 0.999
_diffrn_measured_fraction_theta_max 0.999
_diffrn_measurement_device_type 'Bruker APEX-II CCD'
_diffrn_measurement_method '\f and \w scans'
_diffrn_radiation_type MoK\a
_diffrn_radiation_wavelength 0.71073
_diffrn_reflns_av_R_equivalents 0.1746
_diffrn_reflns_av_unetI/netI 0.1076
_diffrn_reflns_Laue_measured_fraction_full 0.999
_diffrn_reflns_Laue_measured_fraction_max 0.999
_diffrn_reflns_limit_h_max 11
_diffrn_reflns_limit_h_min -11
_diffrn_reflns_limit_k_max 11
_diffrn_reflns_limit_k_min -11
_diffrn_reflns_limit_l_max 20
_diffrn_reflns_limit_l_min -20
_diffrn_reflns_number 45397
_diffrn_reflns_point_group_measured_fraction_full 0.999
_diffrn_reflns_point_group_measured_fraction_max 0.999
_diffrn_reflns_theta_full 24.999
_diffrn_reflns_theta_max 24.999
_diffrn_reflns_theta_min 2.252
_diffrn_source 'micro-focus sealed tube'
_exptl_absorpt_coefficient_mu 0.217
_exptl_absorpt_correction_T_max 0.953
_exptl_absorpt_correction_T_min 0.932
_exptl_absorpt_correction_type multi-scan
_exptl_absorpt_process_details 'SADABS (BRUKER, 2016)'
_exptl_crystal_colour colorless
_exptl_crystal_density_diffrn 1.354
_exptl_crystal_description block
_exptl_crystal_F_000 688
_exptl_crystal_size_max 0.380
_exptl_crystal_size_mid 0.270
_exptl_crystal_size_min 0.220
_refine_diff_density_max 0.425
_refine_diff_density_min -0.541
_refine_diff_density_rms 0.095
_refine_ls_extinction_method none
_refine_ls_goodness_of_fit_ref 1.039
_refine_ls_hydrogen_treatment constr
_refine_ls_matrix_type full
_refine_ls_number_parameters 391
_refine_ls_number_reflns 5670
_refine_ls_number_restraints 0
_refine_ls_restrained_S_all 1.039
_refine_ls_R_factor_all 0.1457
_refine_ls_R_factor_gt 0.0713
_refine_ls_shift/su_max 0.000
_refine_ls_shift/su_mean 0.000
_refine_ls_structure_factor_coef Fsqd
_refine_ls_weighting_details 'w=1/[\s^2^(Fo^2^)+(0.0801P)^2^+3.6270P] where P=(Fo^2^+2Fc^2^)/3'
_refine_ls_weighting_scheme calc
_refine_ls_wR_factor_gt 0.1554
_refine_ls_wR_factor_ref 0.1960
_reflns_Friedel_coverage 0.000
_reflns_number_gt 3256
_reflns_number_total 5670
_reflns_threshold_expression 'I > 2\s(I)'
_cod_data_source_file c7cc05145j2.cif
_cod_data_source_block mo_SWAMY_040417_0m_a
_cod_original_cell_volume 1609.0(7)
_cod_database_code 7120540
_shelx_shelxl_version_number 2014/7
_shelx_space_group_comment
;
The symmetry employed for this shelxl refinement is uniquely defined
by the following loop, which should always be used as a source of
symmetry information in preference to the above space-group names.
They are only intended as comments.
;
_shelx_estimated_absorpt_t_min 0.922
_shelx_estimated_absorpt_t_max 0.954

loop_
_space_group_symop_operation_xyz
'x, y, z'
'-x, -y, -z'

loop_
_atom_site_label
_atom_site_type_symbol
_atom_site_fract_x
_atom_site_fract_y
_atom_site_fract_z
_atom_site_U_iso_or_equiv
_atom_site_adp_type
_atom_site_occupancy
_atom_site_site_symmetry_order
_atom_site_calc_flag
_atom_site_refinement_flags_posn
_atom_site_refinement_flags_adp
Si1 Si 0.34258(15) 0.28206(14) 0.75126(8) 0.0200(4) Uani 1 1 d . .
Si2 Si 0.50984(15) 0.18650(15) 0.87770(8) 0.0238(4) Uani 1 1 d . .
Si3 Si 0.20644(15) 0.20392(15) 0.89942(8) 0.0229(4) Uani 1 1 d . .
F1 F 0.4645(3) 0.1901(3) 0.71082(15) 0.0241(7) Uani 1 1 d . .
F2 F 0.5281(3) 0.5196(3) 0.86619(15) 0.0261(7) Uani 1 1 d . .
F3 F 0.6995(3) 0.7187(3) 0.83459(16) 0.0280(7) Uani 1 1 d . .
F4 F 0.5467(3) 0.6137(3) 0.56895(16) 0.0331(8) Uani 1 1 d . .
F5 F 0.3815(3) 0.4039(3) 0.60000(16) 0.0309(8) Uani 1 1 d . .
F8 F 0.8093(3) 0.8539(3) 0.73560(19) 0.0450(9) Uani 1 1 d . .
F6 F 0.8083(3) 0.7358(3) 0.62041(19) 0.0405(9) Uani 1 1 d . .
F7 F 0.6564(4) 0.8809(3) 0.6488(2) 0.0462(9) Uani 1 1 d . .
N2 N 0.2092(4) 0.1998(4) 0.6812(2) 0.0191(9) Uani 1 1 d . .
N1 N 0.1689(4) 0.3935(4) 0.7523(2) 0.0202(10) Uani 1 1 d . .
N3 N 0.3497(4) 0.2363(4) 0.8425(2) 0.0214(10) Uani 1 1 d . .
C2 C -0.0013(5) 0.3089(5) 0.6384(3) 0.0193(11) Uani 1 1 d . .
C23 C 0.5324(5) 0.5361(5) 0.7911(3) 0.0226(12) Uani 1 1 d . .
C1 C 0.1207(5) 0.3016(5) 0.6908(3) 0.0196(11) Uani 1 1 d . .
C27 C 0.4602(5) 0.4812(5) 0.6603(3) 0.0236(12) Uani 1 1 d . .
C22 C 0.4496(5) 0.4493(5) 0.7338(3) 0.0209(12) Uani 1 1 d . .
C24 C 0.6215(5) 0.6442(5) 0.7750(3) 0.0205(12) Uani 1 1 d . .
C25 C 0.6317(5) 0.6734(5) 0.7003(3) 0.0210(12) Uani 1 1 d . .
C26 C 0.5438(5) 0.5897(5) 0.6422(3) 0.0227(12) Uani 1 1 d . .
C8 C 0.1172(5) 0.5331(5) 0.7781(3) 0.0224(12) Uani 1 1 d . .
C12 C 0.1962(5) 0.0636(5) 0.6266(3) 0.0234(12) Uani 1 1 d . .
C3 C 0.0175(6) 0.3437(5) 0.5645(3) 0.0237(12) Uani 1 1 d . .
H3 H 0.1065 0.3633 0.5479 0.028 Uiso 1 1 calc R U
C15 C 0.2700(6) 0.0796(5) 0.5520(3) 0.0291(13) Uani 1 1 d . .
H15A H 0.2277 0.1476 0.5271 0.044 Uiso 1 1 calc R U
H15B H 0.2628 -0.0082 0.5173 0.044 Uiso 1 1 calc R U
H15C H 0.3662 0.1095 0.5645 0.044 Uiso 1 1 calc R U
C7 C -0.1338(6) 0.2764(5) 0.6607(3) 0.0281(13) Uani 1 1 d . .
H7 H -0.1468 0.2511 0.7095 0.034 Uiso 1 1 calc R U
C28 C 0.7257(6) 0.7869(5) 0.6771(3) 0.0302(13) Uani 1 1 d . .
C6 C -0.2473(6) 0.2807(5) 0.6118(3) 0.0305(13) Uani 1 1 d . .
H6 H -0.3363 0.2582 0.6276 0.037 Uiso 1 1 calc R U
C17 C 0.0405(5) 0.1534(6) 0.8416(3) 0.0291(13) Uani 1 1 d . .
H17A H 0.0110 0.2322 0.8210 0.044 Uiso 1 1 calc R U
H17B H -0.0293 0.1223 0.8747 0.044 Uiso 1 1 calc R U
H17C H 0.0538 0.0795 0.7993 0.044 Uiso 1 1 calc R U
C11 C -0.0199(6) 0.5198(6) 0.8173(3) 0.0306(14) Uani 1 1 d . .
H11A H -0.0879 0.4656 0.7811 0.046 Uiso 1 1 calc R U
H11B H -0.0505 0.6107 0.8339 0.046 Uiso 1 1 calc R U
H11C H -0.0083 0.4746 0.8619 0.046 Uiso 1 1 calc R U
C20 C 0.5348(6) 0.2510(6) 0.9845(3) 0.0302(13) Uani 1 1 d . .
H20A H 0.5459 0.3509 0.9938 0.045 Uiso 1 1 calc R U
H20B H 0.6163 0.2153 1.0041 0.045 Uiso 1 1 calc R U
H20C H 0.4551 0.2199 1.0109 0.045 Uiso 1 1 calc R U
C10 C 0.1030(6) 0.6156(5) 0.7110(3) 0.0311(14) Uani 1 1 d . .
H10A H 0.1849 0.6103 0.6809 0.047 Uiso 1 1 calc R U
H10B H 0.0920 0.7112 0.7320 0.047 Uiso 1 1 calc R U
H10C H 0.0232 0.5773 0.6781 0.047 Uiso 1 1 calc R U
C13 C 0.2636(6) -0.0430(5) 0.6674(3) 0.0297(13) Uani 1 1 d . .
H13A H 0.3617 -0.0177 0.6749 0.045 Uiso 1 1 calc R U
H13B H 0.2482 -0.1335 0.6358 0.045 Uiso 1 1 calc R U
H13C H 0.2233 -0.0447 0.7173 0.045 Uiso 1 1 calc R U
C14 C 0.0453(5) 0.0083(5) 0.6073(3) 0.0282(13) Uani 1 1 d . .
H14A H -0.0034 0.0092 0.6548 0.042 Uiso 1 1 calc R U
H14B H 0.0418 -0.0852 0.5793 0.042 Uiso 1 1 calc R U
H14C H 0.0023 0.0662 0.5755 0.042 Uiso 1 1 calc R U
C9 C 0.2246(6) 0.6158(5) 0.8384(3) 0.0318(14) Uani 1 1 d . .
H9A H 0.2529 0.5572 0.8743 0.048 Uiso 1 1 calc R U
H9B H 0.1839 0.6947 0.8667 0.048 Uiso 1 1 calc R U
H9C H 0.3041 0.6474 0.8121 0.048 Uiso 1 1 calc R U
C5 C -0.2287(6) 0.3183(5) 0.5399(3) 0.0295(14) Uani 1 1 d . .
H5 H -0.3054 0.3232 0.5071 0.035 Uiso 1 1 calc R U
C4 C -0.0974(6) 0.3488(5) 0.5162(3) 0.0309(14) Uani 1 1 d . .
H4 H -0.0855 0.3732 0.4670 0.037 Uiso 1 1 calc R U
C18 C 0.2219(6) 0.0477(6) 0.9476(3) 0.0330(14) Uani 1 1 d . .
H18A H 0.2159 -0.0346 0.9085 0.050 Uiso 1 1 calc R U
H18B H 0.1480 0.0411 0.9830 0.050 Uiso 1 1 calc R U
H18C H 0.3098 0.0564 0.9760 0.050 Uiso 1 1 calc R U
C21 C 0.5168(6) -0.0047(6) 0.8528(3) 0.0361(15) Uani 1 1 d . .
H21A H 0.4427 -0.0506 0.8772 0.054 Uiso 1 1 calc R U
H21B H 0.6044 -0.0299 0.8712 0.054 Uiso 1 1 calc R U
H21C H 0.5071 -0.0326 0.7971 0.054 Uiso 1 1 calc R U
C16 C 0.1840(6) 0.3520(6) 0.9788(3) 0.0337(14) Uani 1 1 d . .
H16A H 0.2691 0.3755 1.0096 0.051 Uiso 1 1 calc R U
H16B H 0.1111 0.3261 1.0114 0.051 Uiso 1 1 calc R U
H16C H 0.1600 0.4309 0.9563 0.051 Uiso 1 1 calc R U
C19 C 0.6711(6) 0.2606(7) 0.8380(3) 0.0405(16) Uani 1 1 d . .
H19A H 0.6548 0.2654 0.7837 0.061 Uiso 1 1 calc R U
H19B H 0.7449 0.2021 0.8434 0.061 Uiso 1 1 calc R U
H19C H 0.6965 0.3523 0.8664 0.061 Uiso 1 1 calc R U

loop_
_atom_site_aniso_label
_atom_site_aniso_U_11
_atom_site_aniso_U_22
_atom_site_aniso_U_33
_atom_site_aniso_U_23
_atom_site_aniso_U_13
_atom_site_aniso_U_12
Si1 0.0246(8) 0.0137(7) 0.0215(8) 0.0046(6) -0.0026(6) -0.0025(6)
Si2 0.0257(9) 0.0214(8) 0.0255(8) 0.0082(6) -0.0028(6) 0.0027(6)
Si3 0.0258(9) 0.0204(8) 0.0236(8) 0.0078(6) -0.0013(6) 0.0009(6)
F1 0.0276(17) 0.0175(15) 0.0264(16) 0.0015(12) 0.0015(13) 0.0011(13)
F2 0.0353(18) 0.0222(16) 0.0202(16) 0.0051(12) -0.0043(13) -0.0042(13)
F3 0.0318(18) 0.0156(15) 0.0336(17) 0.0007(13) -0.0108(14) -0.0057(13)
F4 0.045(2) 0.0297(18) 0.0249(17) 0.0132(14) -0.0045(14) -0.0138(15)
F5 0.0370(19) 0.0299(17) 0.0234(16) 0.0068(14) -0.0080(14) -0.0138(14)
F8 0.048(2) 0.037(2) 0.045(2) 0.0068(16) -0.0041(17) -0.0249(17)
F6 0.043(2) 0.0311(19) 0.045(2) 0.0052(16) 0.0095(17) -0.0112(16)
F7 0.055(2) 0.0230(18) 0.066(2) 0.0247(17) 0.0003(19) -0.0015(16)
N2 0.025(2) 0.009(2) 0.022(2) 0.0023(17) -0.0058(19) -0.0009(18)
N1 0.023(2) 0.013(2) 0.023(2) 0.0033(18) -0.0051(19) -0.0021(18)
N3 0.024(2) 0.016(2) 0.024(2) 0.0057(18) -0.0026(19) -0.0019(18)
C2 0.021(3) 0.010(2) 0.025(3) -0.001(2) -0.002(2) -0.001(2)
C23 0.026(3) 0.021(3) 0.023(3) 0.010(2) 0.000(2) 0.000(2)
C1 0.027(3) 0.016(3) 0.018(3) 0.009(2) 0.000(2) 0.001(2)
C27 0.024(3) 0.020(3) 0.025(3) 0.002(2) -0.005(2) -0.004(2)
C22 0.025(3) 0.016(3) 0.022(3) 0.007(2) -0.001(2) 0.000(2)
C24 0.021(3) 0.011(3) 0.027(3) 0.001(2) -0.009(2) -0.001(2)
C25 0.020(3) 0.013(3) 0.030(3) 0.003(2) 0.000(2) 0.000(2)
C26 0.027(3) 0.022(3) 0.020(3) 0.008(2) 0.003(2) 0.001(2)
C8 0.025(3) 0.017(3) 0.025(3) 0.004(2) -0.001(2) 0.004(2)
C12 0.030(3) 0.012(3) 0.025(3) 0.000(2) -0.004(2) -0.003(2)
C3 0.028(3) 0.015(3) 0.027(3) 0.002(2) -0.003(2) -0.002(2)
C15 0.033(3) 0.020(3) 0.033(3) 0.002(2) 0.001(3) -0.004(2)
C7 0.032(3) 0.024(3) 0.029(3) 0.004(2) 0.004(3) 0.004(3)
C28 0.035(3) 0.022(3) 0.034(3) 0.010(3) 0.001(3) -0.004(3)
C6 0.028(3) 0.025(3) 0.036(3) -0.001(3) -0.004(3) -0.004(2)
C17 0.028(3) 0.031(3) 0.032(3) 0.017(3) 0.006(3) 0.000(3)
C11 0.037(4) 0.023(3) 0.033(3) 0.003(2) -0.002(3) 0.012(3)
C20 0.027(3) 0.027(3) 0.036(3) 0.007(3) -0.010(3) -0.003(3)
C10 0.045(4) 0.013(3) 0.036(3) 0.009(2) 0.000(3) -0.001(3)
C13 0.040(4) 0.015(3) 0.034(3) 0.004(2) -0.002(3) -0.001(3)
C14 0.034(3) 0.017(3) 0.031(3) 0.002(2) -0.007(3) -0.006(2)
C9 0.033(3) 0.016(3) 0.042(4) -0.008(2) -0.004(3) 0.004(2)
C5 0.029(3) 0.019(3) 0.038(4) -0.001(2) -0.018(3) 0.002(2)
C4 0.044(4) 0.020(3) 0.030(3) 0.007(2) -0.006(3) 0.000(3)
C18 0.027(3) 0.037(3) 0.038(3) 0.017(3) -0.005(3) 0.000(3)
C21 0.040(4) 0.030(3) 0.040(4) 0.006(3) -0.011(3) 0.016(3)
C16 0.037(4) 0.036(3) 0.028(3) 0.006(3) 0.001(3) 0.006(3)
C19 0.024(3) 0.057(4) 0.044(4) 0.021(3) -0.006(3) 0.005(3)

loop_
_atom_type_symbol
_atom_type_description
_atom_type_scat_dispersion_real
_atom_type_scat_dispersion_imag
_atom_type_scat_source
C C 0.0033 0.0016 'International Tables Vol C Tables 4.2.6.8 and 6.1.1.4'
H H 0.0000 0.0000 'International Tables Vol C Tables 4.2.6.8 and 6.1.1.4'
F F 0.0171 0.0103 'International Tables Vol C Tables 4.2.6.8 and 6.1.1.4'
N N 0.0061 0.0033 'International Tables Vol C Tables 4.2.6.8 and 6.1.1.4'
Si Si 0.0817 0.0704 'International Tables Vol C Tables 4.2.6.8 and 6.1.1.4'

loop_
_geom_angle_atom_site_label_1
_geom_angle_atom_site_label_2
_geom_angle_atom_site_label_3
_geom_angle
F1 Si1 N3 99.21(18)
F1 Si1 N2 94.23(17)
N3 Si1 N2 119.5(2)
F1 Si1 C22 88.97(19)
N3 Si1 C22 118.8(2)
N2 Si1 C22 120.1(2)
F1 Si1 N1 155.55(17)
N3 Si1 N1 103.80(19)
N2 Si1 N1 67.27(17)
C22 Si1 N1 87.13(19)
F1 Si1 C1 125.23(17)
N3 Si1 C1 119.16(19)
N2 Si1 C1 34.01(17)
C22 Si1 C1 102.78(19)
N1 Si1 C1 33.54(16)
N3 Si2 C21 110.4(2)
N3 Si2 C20 110.0(2)
C21 Si2 C20 112.5(3)
N3 Si2 C19 116.6(2)
C21 Si2 C19 104.5(3)
C20 Si2 C19 102.6(3)
N3 Si3 C17 113.9(2)
N3 Si3 C16 112.4(2)
C17 Si3 C16 109.9(3)
N3 Si3 C18 112.5(2)
C17 Si3 C18 100.8(2)
C16 Si3 C18 106.5(3)
C1 N2 C12 129.3(4)
C1 N2 Si1 98.2(3)
C12 N2 Si1 132.5(3)
C1 N1 C8 125.9(4)
C1 N1 Si1 86.9(3)
C8 N1 Si1 143.7(3)
Si1 N3 Si3 126.0(2)
Si1 N3 Si2 118.4(2)
Si3 N3 Si2 114.7(2)
C7 C2 C3 119.1(5)
C7 C2 C1 120.7(4)
C3 C2 C1 120.1(5)
F2 C23 C24 116.3(4)
F2 C23 C22 121.0(4)
C24 C23 C22 122.8(5)
N1 C1 N2 106.9(4)
N1 C1 C2 127.9(4)
N2 C1 C2 125.1(4)
N1 C1 Si1 59.6(3)
N2 C1 Si1 47.8(2)
C2 C1 Si1 168.4(4)
F5 C27 C26 116.0(4)
F5 C27 C22 119.6(4)
C26 C27 C22 124.4(5)
C27 C22 C23 114.8(4)
C27 C22 Si1 120.9(4)
C23 C22 Si1 123.9(4)
F3 C24 C25 121.0(4)
F3 C24 C23 117.6(4)
C25 C24 C23 121.4(4)
C24 C25 C26 116.4(4)
C24 C25 C28 125.3(5)
C26 C25 C28 118.3(4)
F4 C26 C27 120.3(5)
F4 C26 C25 119.5(4)
C27 C26 C25 120.2(5)
N1 C8 C11 110.9(4)
N1 C8 C10 112.7(4)
C11 C8 C10 109.9(4)
N1 C8 C9 107.3(4)
C11 C8 C9 108.1(4)
C10 C8 C9 107.7(4)
N2 C12 C15 109.5(4)
N2 C12 C14 112.4(4)
C15 C12 C14 110.1(4)
N2 C12 C13 107.9(4)
C15 C12 C13 110.1(4)
C14 C12 C13 106.9(4)
C4 C3 C2 119.4(5)
C4 C3 H3 120.3
C2 C3 H3 120.3
C12 C15 H15A 109.5
C12 C15 H15B 109.5
H15A C15 H15B 109.5
C12 C15 H15C 109.5
H15A C15 H15C 109.5
H15B C15 H15C 109.5
C6 C7 C2 121.0(5)
C6 C7 H7 119.5
C2 C7 H7 119.5
F7 C28 F8 107.6(4)
F7 C28 F6 106.1(4)
F8 C28 F6 106.4(4)
F7 C28 C25 112.5(5)
F8 C28 C25 113.0(4)
F6 C28 C25 110.9(4)
C5 C6 C7 119.8(5)
C5 C6 H6 120.1
C7 C6 H6 120.1
Si3 C17 H17A 109.5
Si3 C17 H17B 109.5
H17A C17 H17B 109.5
Si3 C17 H17C 109.5
H17A C17 H17C 109.5
H17B C17 H17C 109.5
C8 C11 H11A 109.5
C8 C11 H11B 109.5
H11A C11 H11B 109.5
C8 C11 H11C 109.5
H11A C11 H11C 109.5
H11B C11 H11C 109.5
Si2 C20 H20A 109.5
Si2 C20 H20B 109.5
H20A C20 H20B 109.5
Si2 C20 H20C 109.5
H20A C20 H20C 109.5
H20B C20 H20C 109.5
C8 C10 H10A 109.5
C8 C10 H10B 109.5
H10A C10 H10B 109.5
C8 C10 H10C 109.5
H10A C10 H10C 109.5
H10B C10 H10C 109.5
C12 C13 H13A 109.5
C12 C13 H13B 109.5
H13A C13 H13B 109.5
C12 C13 H13C 109.5
H13A C13 H13C 109.5
H13B C13 H13C 109.5
C12 C14 H14A 109.5
C12 C14 H14B 109.5
H14A C14 H14B 109.5
C12 C14 H14C 109.5
H14A C14 H14C 109.5
H14B C14 H14C 109.5
C8 C9 H9A 109.5
C8 C9 H9B 109.5
H9A C9 H9B 109.5
C8 C9 H9C 109.5
H9A C9 H9C 109.5
H9B C9 H9C 109.5
C4 C5 C6 120.1(5)
C4 C5 H5 120.0
C6 C5 H5 120.0
C5 C4 C3 120.7(5)
C5 C4 H4 119.7
C3 C4 H4 119.7
Si3 C18 H18A 109.5
Si3 C18 H18B 109.5
H18A C18 H18B 109.5
Si3 C18 H18C 109.5
H18A C18 H18C 109.5
H18B C18 H18C 109.5
Si2 C21 H21A 109.5
Si2 C21 H21B 109.5
H21A C21 H21B 109.5
Si2 C21 H21C 109.5
H21A C21 H21C 109.5
H21B C21 H21C 109.5
Si3 C16 H16A 109.5
Si3 C16 H16B 109.5
H16A C16 H16B 109.5
Si3 C16 H16C 109.5
H16A C16 H16C 109.5
H16B C16 H16C 109.5
Si2 C19 H19A 109.5
Si2 C19 H19B 109.5
H19A C19 H19B 109.5
Si2 C19 H19C 109.5
H19A C19 H19C 109.5
H19B C19 H19C 109.5

loop_
_geom_bond_atom_site_label_1
_geom_bond_atom_site_label_2
_geom_bond_distance
Si1 F1 1.640(3)
Si1 N3 1.716(4)
Si1 N2 1.793(4)
Si1 C22 1.935(5)
Si1 N1 2.069(4)
Si1 C1 2.395(5)
Si2 N3 1.779(4)
Si2 C21 1.854(6)
Si2 C20 1.860(5)
Si2 C19 1.862(6)
Si3 N3 1.760(4)
Si3 C17 1.856(5)
Si3 C16 1.856(6)
Si3 C18 1.870(5)
F2 C23 1.341(5)
F3 C24 1.338(5)
F4 C26 1.330(5)
F5 C27 1.361(5)
F8 C28 1.329(6)
F6 C28 1.340(6)
F7 C28 1.326(6)
N2 C1 1.353(6)
N2 C12 1.496(6)
N1 C1 1.325(6)
N1 C8 1.492(6)
C2 C7 1.376(7)
C2 C3 1.392(7)
C2 C1 1.482(7)
C23 C24 1.379(7)
C23 C22 1.386(7)
C27 C26 1.365(7)
C27 C22 1.366(7)
C24 C25 1.377(7)
C25 C26 1.408(7)
C25 C28 1.492(7)
C8 C11 1.512(7)
C8 C10 1.529(7)
C8 C9 1.536(7)
C12 C15 1.518(7)
C12 C14 1.523(7)
C12 C13 1.528(7)
C3 C4 1.382(7)
C3 H3 0.9300
C15 H15A 0.9600
C15 H15B 0.9600
C15 H15C 0.9600
C7 C6 1.375(7)
C7 H7 0.9300
C6 C5 1.371(7)
C6 H6 0.9300
C17 H17A 0.9600
C17 H17B 0.9600
C17 H17C 0.9600
C11 H11A 0.9600
C11 H11B 0.9600
C11 H11C 0.9600
C20 H20A 0.9600
C20 H20B 0.9600
C20 H20C 0.9600
C10 H10A 0.9600
C10 H10B 0.9600
C10 H10C 0.9600
C13 H13A 0.9600
C13 H13B 0.9600
C13 H13C 0.9600
C14 H14A 0.9600
C14 H14B 0.9600
C14 H14C 0.9600
C9 H9A 0.9600
C9 H9B 0.9600
C9 H9C 0.9600
C5 C4 1.369(8)
C5 H5 0.9300
C4 H4 0.9300
C18 H18A 0.9600
C18 H18B 0.9600
C18 H18C 0.9600
C21 H21A 0.9600
C21 H21B 0.9600
C21 H21C 0.9600
C16 H16A 0.9600
C16 H16B 0.9600
C16 H16C 0.9600
C19 H19A 0.9600
C19 H19B 0.9600
C19 H19C 0.9600
